data_1512386
loop_
_publ_author_name
'Soni, Rina'
'Jolley, Katherine E.'
'Clarkson, Guy J.'
'Wills, Martin'

_publ_section_title
;
 Direct Formation of Tethered Ru(II) Catalysts Using Arene Exchange.
;
_journal_issue 19
_journal_name_full 'Organic letters'
_journal_page_first 5110
_journal_page_last 5113
_journal_paper_doi 10.1021/ol4024979
_journal_volume 15
_journal_year 2013
_chemical_absolute_configuration rmad
_chemical_formula_moiety 'C31 H33 Cl N2 O3 Ru S'
_chemical_formula_sum 'C31 H33 Cl N2 O3 Ru S'
_chemical_formula_weight 650.17
_chemical_name_systematic
; 
 ? 
;
_space_group_IT_number 19
_symmetry_cell_setting orthorhombic
_symmetry_space_group_name_Hall 'P 2ac 2ab'
_symmetry_space_group_name_H-M 'P 21 21 21'
_atom_sites_solution_hydrogens geom
_atom_sites_solution_primary direct
_atom_sites_solution_secondary difmap
_audit_creation_method SHELXL-97
_cell_angle_alpha 90.00
_cell_angle_beta 90.00
_cell_angle_gamma 90.00
_cell_formula_units_Z 4
_cell_length_a 6.98498(8)
_cell_length_b 11.58675(14)
_cell_length_c 35.3323(6)
_cell_measurement_reflns_used 7800
_cell_measurement_temperature 100(2)
_cell_measurement_theta_max 70.68
_cell_measurement_theta_min 3.75
_cell_volume 2859.56(7)
_computing_cell_refinement 'CrysAlis RED, Oxford Diffraction Ltd'
_computing_data_collection 'CrysAlis CCD, Oxford Diffraction Ltd'
_computing_data_reduction 'CrysAlis RED, Oxford Diffraction Ltd'
_computing_molecular_graphics 'SHELXTL (Sheldrick, 1997)'
_computing_publication_material 'SHELXTL (Sheldrick, 1997)'
_computing_structure_refinement 'SHELXL-97 (Sheldrick, 1997)'
_computing_structure_solution 'SHELXS-97 (Sheldrick, 1990)'
_diffrn_ambient_temperature 100(2)
_diffrn_detector_area_resol_mean 10.2833
_diffrn_measured_fraction_theta_full 0.980
_diffrn_measured_fraction_theta_max 0.975
_diffrn_measurement_device_type 'Oxford Diffraction Gemini R'
_diffrn_measurement_method '\f & \w scans'
_diffrn_radiation_monochromator graphite
_diffrn_radiation_source 'Enhance (Mo) X-ray Source'
_diffrn_radiation_type CuK\a
_diffrn_radiation_wavelength 1.54184
_diffrn_reflns_av_R_equivalents 0.0331
_diffrn_reflns_av_sigmaI/netI 0.0378
_diffrn_reflns_limit_h_max 5
_diffrn_reflns_limit_h_min -8
_diffrn_reflns_limit_k_max 14
_diffrn_reflns_limit_k_min -12
_diffrn_reflns_limit_l_max 41
_diffrn_reflns_limit_l_min -39
_diffrn_reflns_number 14757
_diffrn_reflns_theta_full 69.00
_diffrn_reflns_theta_max 70.83
_diffrn_reflns_theta_min 4.02
_diffrn_standards_decay_% nil
_exptl_absorpt_coefficient_mu 6.263
_exptl_absorpt_correction_T_max 1.00
_exptl_absorpt_correction_T_min 0.68
_exptl_absorpt_correction_type multi-scan
_exptl_absorpt_process_details 'ABSPACK(CrysAlis, Oxford Diffraction)'
_exptl_crystal_colour orange
_exptl_crystal_density_diffrn 1.510
_exptl_crystal_density_method 'not measured'
_exptl_crystal_description needle
_exptl_crystal_F_000 1336
_exptl_crystal_size_max 0.61
_exptl_crystal_size_mid 0.02
_exptl_crystal_size_min 0.01
_refine_diff_density_max 0.678
_refine_diff_density_min -0.494
_refine_diff_density_rms 0.079
_refine_ls_abs_structure_details 'Flack H D (1983), Acta Cryst. A39, 876-881, 2273 Friedel pairs'
_refine_ls_abs_structure_Flack 0.011(7)
_refine_ls_extinction_method none
_refine_ls_goodness_of_fit_ref 1.060
_refine_ls_hydrogen_treatment mixed
_refine_ls_matrix_type full
_refine_ls_number_parameters 357
_refine_ls_number_reflns 5366
_refine_ls_number_restraints 0
_refine_ls_restrained_S_all 1.060
_refine_ls_R_factor_all 0.0293
_refine_ls_R_factor_gt 0.0280
_refine_ls_shift/su_max 0.004
_refine_ls_shift/su_mean 0.000
_refine_ls_structure_factor_coef Fsqd
_refine_ls_weighting_details 'calc w=1/[\s^2^(Fo^2^)+(0.0391P)^2^+0.8847P] where P=(Fo^2^+2Fc^2^)/3'
_refine_ls_weighting_scheme calc
_refine_ls_wR_factor_gt 0.0669
_refine_ls_wR_factor_ref 0.0678
_reflns_number_gt 5211
_reflns_number_total 5366
_reflns_threshold_expression >2sigma(I)
_cod_data_source_file ol4024979_si_002.cif
_cod_data_source_block rs8
_cod_original_cell_volume 2859.55(7)
_cod_original_sg_symbol_H-M P2(1)2(1)2(1)
_cod_database_code 1512386

loop_
_symmetry_equiv_pos_as_xyz
'x, y, z'
'-x+1/2, -y, z+1/2'
'x+1/2, -y+1/2, -z'
'-x, y+1/2, -z+1/2'

loop_
_atom_site_label
_atom_site_type_symbol
_atom_site_fract_x
_atom_site_fract_y
_atom_site_fract_z
_atom_site_U_iso_or_equiv
_atom_site_adp_type
_atom_site_occupancy
_atom_site_symmetry_multiplicity
_atom_site_calc_flag
_atom_site_refinement_flags
Ru1 Ru 0.90679(3) 0.838554(17) 0.819551(6) 0.01129(7) Uani 1 1 d .
Cl1 Cl 1.17951(10) 0.91106(7) 0.78517(2) 0.01904(16) Uani 1 1 d .
C1 C 1.0347(5) 0.8986(4) 1.05521(11) 0.0319(8) Uani 1 1 d .
H1A H 0.9480 0.9638 1.0596 0.048 Uiso 1 1 calc R
H1B H 1.1512 0.9089 1.0703 0.048 Uiso 1 1 calc R
H1C H 0.9712 0.8267 1.0626 0.048 Uiso 1 1 calc R
C2 C 1.0864(5) 0.8934(3) 1.01386(9) 0.0206(6) Uani 1 1 d .
C3 C 1.2136(5) 0.9729(3) 0.99862(10) 0.0197(7) Uani 1 1 d .
H3 H 1.2729 1.0280 1.0147 0.024 Uiso 1 1 calc R
C4 C 1.2555(4) 0.9731(3) 0.96010(10) 0.0176(6) Uani 1 1 d .
H4 H 1.3419 1.0283 0.9499 0.021 Uiso 1 1 calc R
C5 C 1.1701(4) 0.8922(3) 0.93677(9) 0.0150(6) Uani 1 1 d .
C6 C 1.0461(4) 0.8100(3) 0.95166(10) 0.0190(7) Uani 1 1 d .
H6 H 0.9888 0.7539 0.9356 0.023 Uiso 1 1 calc R
C7 C 1.0072(5) 0.8107(3) 0.98992(10) 0.0207(7) Uani 1 1 d .
H7 H 0.9245 0.7536 1.0002 0.025 Uiso 1 1 calc R
S8 S 1.20784(10) 0.89685(6) 0.88695(2) 0.01311(15) Uani 1 1 d .
O8A O 1.3496(3) 0.98580(19) 0.88088(6) 0.0173(5) Uani 1 1 d .
O8B O 1.2585(3) 0.78117(19) 0.87573(7) 0.0175(5) Uani 1 1 d .
N9 N 1.0049(4) 0.9281(2) 0.86867(8) 0.0134(5) Uani 1 1 d .
C10 C 0.9570(4) 1.0525(3) 0.86828(9) 0.0139(6) Uani 1 1 d .
H10 H 1.0615 1.0949 0.8548 0.017 Uiso 1 1 calc R
C11 C 0.7702(4) 1.0653(2) 0.84513(9) 0.0132(6) Uani 1 1 d .
H11 H 0.6668 1.0215 0.8584 0.016 Uiso 1 1 calc R
N12 N 0.8074(4) 1.0082(2) 0.80813(7) 0.0137(5) Uani 1 1 d .
H12 H 0.925(6) 1.032(3) 0.7991(12) 0.021 Uiso 1 1 d .
C13 C 0.6507(4) 1.0198(3) 0.77997(10) 0.0165(6) Uani 1 1 d .
H13A H 0.6369 1.1021 0.7729 0.020 Uiso 1 1 calc R
H13B H 0.5288 0.9945 0.7916 0.020 Uiso 1 1 calc R
C14 C 0.6886(5) 0.9483(3) 0.74426(10) 0.0188(6) Uani 1 1 d .
H14A H 0.8271 0.9519 0.7385 0.023 Uiso 1 1 calc R
H14B H 0.6197 0.9845 0.7229 0.023 Uiso 1 1 calc R
C15 C 0.6288(4) 0.8198(3) 0.74646(9) 0.0185(6) Uani 1 1 d .
H15A H 0.4873 0.8152 0.7471 0.022 Uiso 1 1 calc R
H15B H 0.6729 0.7800 0.7233 0.022 Uiso 1 1 calc R
C16 C 0.7076(4) 0.7575(3) 0.78039(9) 0.0152(6) Uani 1 1 d .
C17 C 0.6181(4) 0.7726(2) 0.81664(9) 0.0144(5) Uani 1 1 d .
H17 H 0.4993 0.8122 0.8182 0.017 Uiso 1 1 calc R
C18 C 0.7035(4) 0.7297(2) 0.84986(9) 0.0148(6) Uani 1 1 d .
H18 H 0.6472 0.7458 0.8738 0.018 Uiso 1 1 calc R
C19 C 0.8733(4) 0.6624(3) 0.84792(9) 0.0152(6) Uani 1 1 d .
C20 C 0.9708(4) 0.6524(3) 0.81320(9) 0.0179(6) Uani 1 1 d .
H20 H 1.0917 0.6151 0.8119 0.021 Uiso 1 1 calc R
C21 C 0.8844(5) 0.6994(2) 0.77979(9) 0.0166(6) Uani 1 1 d .
H21 H 0.9491 0.6910 0.7563 0.020 Uiso 1 1 calc R
O22 O 0.9316(3) 0.61621(18) 0.88093(7) 0.0192(5) Uani 1 1 d .
C23 C 1.0943(5) 0.5401(3) 0.88008(10) 0.0239(7) Uani 1 1 d .
H23A H 1.1160 0.5083 0.9054 0.036 Uiso 1 1 calc R
H23B H 1.2079 0.5832 0.8720 0.036 Uiso 1 1 calc R
H23C H 1.0699 0.4770 0.8623 0.036 Uiso 1 1 calc R
C24 C 0.7091(4) 1.1901(2) 0.84235(9) 0.0161(6) Uani 1 1 d .
C25 C 0.8050(4) 1.2693(2) 0.81959(11) 0.0184(6) Uani 1 1 d .
H25 H 0.9098 1.2442 0.8045 0.022 Uiso 1 1 calc R
C26 C 0.7499(5) 1.3844(3) 0.81853(11) 0.0223(7) Uani 1 1 d .
H26 H 0.8138 1.4371 0.8022 0.027 Uiso 1 1 calc R
C27 C 0.6018(5) 1.4218(3) 0.84131(10) 0.0226(7) Uani 1 1 d .
H27 H 0.5661 1.5009 0.8412 0.027 Uiso 1 1 calc R
C28 C 0.5053(5) 1.3446(3) 0.86422(11) 0.0241(7) Uani 1 1 d .
H28 H 0.4034 1.3707 0.8799 0.029 Uiso 1 1 calc R
C29 C 0.5573(4) 1.2291(3) 0.86436(10) 0.0201(7) Uani 1 1 d .
H29 H 0.4884 1.1760 0.8797 0.024 Uiso 1 1 calc R
C30 C 0.9299(4) 1.1062(3) 0.90687(9) 0.0161(6) Uani 1 1 d .
C31 C 1.0251(5) 1.2075(3) 0.91616(10) 0.0186(6) Uani 1 1 d .
H31 H 1.1111 1.2413 0.8985 0.022 Uiso 1 1 calc R
C32 C 0.9955(5) 1.2593(3) 0.95096(10) 0.0247(7) Uani 1 1 d .
H32 H 1.0610 1.3288 0.9570 0.030 Uiso 1 1 calc R
C33 C 0.8720(5) 1.2112(3) 0.97697(11) 0.0255(7) Uani 1 1 d .
H33 H 0.8528 1.2469 1.0009 0.031 Uiso 1 1 calc R
C34 C 0.7761(5) 1.1102(3) 0.96791(10) 0.0224(7) Uani 1 1 d .
H34 H 0.6907 1.0766 0.9857 0.027 Uiso 1 1 calc R
C35 C 0.8040(4) 1.0577(3) 0.93306(10) 0.0177(6) Uani 1 1 d .
H35 H 0.7372 0.9887 0.9270 0.021 Uiso 1 1 calc R

loop_
_atom_site_aniso_label
_atom_site_aniso_U_11
_atom_site_aniso_U_22
_atom_site_aniso_U_33
_atom_site_aniso_U_23
_atom_site_aniso_U_13
_atom_site_aniso_U_12
Ru1 0.00940(10) 0.01116(10) 0.01332(11) -0.00114(8) 0.00080(8) 0.00003(8)
Cl1 0.0118(3) 0.0267(4) 0.0186(4) 0.0006(3) 0.0034(3) -0.0019(3)
C1 0.0316(19) 0.044(2) 0.020(2) 0.0006(16) 0.0001(14) -0.0055(16)
C2 0.0205(14) 0.0238(15) 0.0175(17) 0.0015(12) -0.0005(13) 0.0023(14)
C3 0.0197(15) 0.0200(15) 0.0195(18) -0.0016(12) -0.0041(13) -0.0010(13)
C4 0.0150(14) 0.0156(14) 0.0223(18) 0.0016(12) -0.0028(12) -0.0015(11)
C5 0.0131(13) 0.0119(13) 0.0201(17) 0.0018(12) -0.0014(11) 0.0033(11)
C6 0.0177(15) 0.0184(15) 0.0208(18) 0.0008(12) -0.0026(11) -0.0025(11)
C7 0.0180(15) 0.0209(17) 0.0231(18) 0.0054(13) 0.0001(13) -0.0026(12)
S8 0.0100(3) 0.0145(3) 0.0149(4) -0.0003(3) 0.0001(3) -0.0004(3)
O8A 0.0124(10) 0.0216(11) 0.0177(12) 0.0007(9) -0.0001(8) -0.0034(8)
O8B 0.0126(10) 0.0181(11) 0.0218(12) -0.0015(9) 0.0006(8) 0.0017(8)
N9 0.0126(11) 0.0118(12) 0.0158(14) -0.0023(9) -0.0010(10) -0.0013(9)
C10 0.0134(14) 0.0126(14) 0.0158(16) -0.0021(11) -0.0003(11) -0.0021(10)
C11 0.0133(13) 0.0148(14) 0.0115(16) -0.0007(11) 0.0015(11) -0.0008(11)
N12 0.0119(12) 0.0106(11) 0.0186(15) -0.0002(9) -0.0023(10) 0.0003(10)
C13 0.0159(14) 0.0121(14) 0.0217(17) 0.0010(12) -0.0059(11) 0.0010(11)
C14 0.0190(15) 0.0195(15) 0.0177(17) 0.0016(12) -0.0028(13) -0.0042(12)
C15 0.0179(14) 0.0211(15) 0.0166(16) -0.0038(12) -0.0014(11) -0.0021(12)
C16 0.0142(14) 0.0155(14) 0.0160(16) -0.0049(11) -0.0045(11) -0.0057(11)
C17 0.0088(12) 0.0111(12) 0.0234(16) 0.0008(11) -0.0014(12) -0.0018(10)
C18 0.0125(13) 0.0114(13) 0.0206(16) 0.0021(11) 0.0042(12) -0.0057(11)
C19 0.0172(14) 0.0077(11) 0.0208(16) 0.0030(12) -0.0025(11) -0.0033(12)
C20 0.0171(13) 0.0124(13) 0.0242(18) -0.0056(13) -0.0013(11) 0.0031(11)
C21 0.0203(15) 0.0141(13) 0.0153(16) -0.0108(11) -0.0005(12) -0.0010(12)
O22 0.0192(11) 0.0155(10) 0.0229(13) 0.0031(8) -0.0021(9) 0.0014(8)
C23 0.0243(15) 0.0147(14) 0.033(2) 0.0022(12) -0.0072(16) 0.0064(14)
C24 0.0158(14) 0.0143(15) 0.0182(17) -0.0010(11) -0.0041(12) -0.0019(11)
C25 0.0217(14) 0.0145(13) 0.0189(16) -0.0003(13) -0.0007(14) -0.0036(11)
C26 0.0313(17) 0.0143(13) 0.0212(17) 0.0015(14) -0.0073(15) -0.0086(12)
C27 0.0254(15) 0.0113(13) 0.0312(19) -0.0015(12) -0.0109(15) -0.0001(13)
C28 0.0188(14) 0.0168(15) 0.037(2) -0.0037(15) -0.0008(13) 0.0026(14)
C29 0.0158(16) 0.0142(15) 0.0303(19) 0.0006(12) 0.0005(13) -0.0003(11)
C30 0.0145(14) 0.0134(13) 0.0204(17) 0.0017(11) -0.0022(12) 0.0037(12)
C31 0.0188(15) 0.0156(14) 0.0215(18) -0.0010(12) -0.0016(12) 0.0001(11)
C32 0.0293(17) 0.0215(16) 0.023(2) -0.0053(14) -0.0075(14) 0.0000(14)
C33 0.0321(19) 0.0253(16) 0.0191(18) -0.0081(13) -0.0024(14) 0.0073(14)
C34 0.0207(15) 0.0289(17) 0.0175(18) -0.0016(13) 0.0035(12) 0.0064(13)
C35 0.0144(14) 0.0181(15) 0.0204(18) -0.0034(12) -0.0005(12) 0.0007(12)

loop_
_atom_type_symbol
_atom_type_description
_atom_type_scat_dispersion_real
_atom_type_scat_dispersion_imag
_atom_type_scat_source
C C 0.0181 0.0091 'International Tables Vol C Tables 4.2.6.8 and 6.1.1.4'
H H 0.0000 0.0000 'International Tables Vol C Tables 4.2.6.8 and 6.1.1.4'
N N 0.0311 0.0180 'International Tables Vol C Tables 4.2.6.8 and 6.1.1.4'
O O 0.0492 0.0322 'International Tables Vol C Tables 4.2.6.8 and 6.1.1.4'
S S 0.3331 0.5567 'International Tables Vol C Tables 4.2.6.8 and 6.1.1.4'
Cl Cl 0.3639 0.7018 'International Tables Vol C Tables 4.2.6.8 and 6.1.1.4'
Ru Ru 0.0552 3.2960 'International Tables Vol C Tables 4.2.6.8 and 6.1.1.4'

loop_
_geom_angle_atom_site_label_1
_geom_angle_atom_site_label_2
_geom_angle_atom_site_label_3
_geom_angle
N12 Ru1 N9 79.03(10)
N12 Ru1 C21 123.20(11)
N9 Ru1 C21 157.14(11)
N12 Ru1 C17 90.75(10)
N9 Ru1 C17 120.70(11)
C21 Ru1 C17 68.56(12)
N12 Ru1 C16 93.98(11)
N9 Ru1 C16 158.77(11)
C21 Ru1 C16 38.00(13)
C17 Ru1 C16 38.69(12)
N12 Ru1 C18 114.59(11)
N9 Ru1 C18 95.21(11)
C21 Ru1 C18 80.75(13)
C17 Ru1 C18 37.85(12)
C16 Ru1 C18 69.28(12)
N12 Ru1 C20 161.53(11)
N9 Ru1 C20 119.40(11)
C21 Ru1 C20 38.36(12)
C17 Ru1 C20 80.73(11)
C16 Ru1 C20 69.16(11)
C18 Ru1 C20 67.51(11)
N12 Ru1 C19 151.22(11)
N9 Ru1 C19 96.34(10)
C21 Ru1 C19 66.94(12)
C17 Ru1 C19 67.00(10)
C16 Ru1 C19 80.09(11)
C18 Ru1 C19 37.00(11)
C20 Ru1 C19 36.41(12)
N12 Ru1 Cl1 80.79(7)
N9 Ru1 Cl1 89.24(7)
C21 Ru1 Cl1 89.40(9)
C17 Ru1 Cl1 146.88(9)
C16 Ru1 Cl1 109.60(9)
C18 Ru1 Cl1 164.53(8)
C20 Ru1 Cl1 97.41(8)
C19 Ru1 Cl1 127.81(8)
C2 C1 H1A 109.5
C2 C1 H1B 109.5
H1A C1 H1B 109.5
C2 C1 H1C 109.5
H1A C1 H1C 109.5
H1B C1 H1C 109.5
C3 C2 C7 118.4(3)
C3 C2 C1 120.2(3)
C7 C2 C1 121.5(3)
C2 C3 C4 121.0(3)
C2 C3 H3 119.5
C4 C3 H3 119.5
C5 C4 C3 119.4(3)
C5 C4 H4 120.3
C3 C4 H4 120.3
C4 C5 C6 120.5(3)
C4 C5 S8 120.3(2)
C6 C5 S8 119.1(2)
C7 C6 C5 119.3(3)
C7 C6 H6 120.4
C5 C6 H6 120.4
C6 C7 C2 121.4(3)
C6 C7 H7 119.3
C2 C7 H7 119.3
O8B S8 O8A 117.01(13)
O8B S8 N9 108.47(14)
O8A S8 N9 112.70(13)
O8B S8 C5 106.25(14)
O8A S8 C5 105.66(14)
N9 S8 C5 105.94(14)
C10 N9 S8 115.1(2)
C10 N9 Ru1 113.15(19)
S8 N9 Ru1 120.19(14)
N9 C10 C30 114.9(3)
N9 C10 C11 106.8(2)
C30 C10 C11 109.4(2)
N9 C10 H10 108.5
C30 C10 H10 108.5
C11 C10 H10 108.5
N12 C11 C24 114.7(3)
N12 C11 C10 105.9(2)
C24 C11 C10 111.4(2)
N12 C11 H11 108.2
C24 C11 H11 108.2
C10 C11 H11 108.2
C13 N12 C11 114.8(2)
C13 N12 Ru1 116.91(18)
C11 N12 Ru1 107.56(18)
C13 N12 H12 113(3)
C11 N12 H12 109(3)
Ru1 N12 H12 93(2)
N12 C13 C14 112.0(2)
N12 C13 H13A 109.2
C14 C13 H13A 109.2
N12 C13 H13B 109.2
C14 C13 H13B 109.2
H13A C13 H13B 107.9
C13 C14 C15 115.6(3)
C13 C14 H14A 108.4
C15 C14 H14A 108.4
C13 C14 H14B 108.4
C15 C14 H14B 108.4
H14A C14 H14B 107.4
C16 C15 C14 113.7(2)
C16 C15 H15A 108.8
C14 C15 H15A 108.8
C16 C15 H15B 108.8
C14 C15 H15B 108.8
H15A C15 H15B 107.7
C21 C16 C17 117.0(3)
C21 C16 C15 122.6(3)
C17 C16 C15 119.6(3)
C21 C16 Ru1 69.80(17)
C17 C16 Ru1 70.03(16)
C15 C16 Ru1 122.3(2)
C18 C17 C16 121.1(3)
C18 C17 Ru1 71.92(16)
C16 C17 Ru1 71.28(16)
C18 C17 H17 119.5
C16 C17 H17 119.5
Ru1 C17 H17 129.9
C17 C18 C19 120.5(3)
C17 C18 Ru1 70.23(16)
C19 C18 Ru1 75.54(17)
C17 C18 H18 119.8
C19 C18 H18 119.8
Ru1 C18 H18 126.3
O22 C19 C20 125.2(3)
O22 C19 C18 115.4(3)
C20 C19 C18 119.4(3)
O22 C19 Ru1 134.7(2)
C20 C19 Ru1 69.02(17)
C18 C19 Ru1 67.46(16)
C19 C20 C21 118.9(3)
C19 C20 Ru1 74.57(17)
C21 C20 Ru1 68.16(16)
C19 C20 H20 120.6
C21 C20 H20 120.6
Ru1 C20 H20 128.9
C16 C21 C20 122.6(3)
C16 C21 Ru1 72.20(17)
C20 C21 Ru1 73.48(17)
C16 C21 H21 118.7
C20 C21 H21 118.7
Ru1 C21 H21 127.9
C19 O22 C23 117.6(3)
O22 C23 H23A 109.5
O22 C23 H23B 109.5
H23A C23 H23B 109.5
O22 C23 H23C 109.5
H23A C23 H23C 109.5
H23B C23 H23C 109.5
C29 C24 C25 118.4(3)
C29 C24 C11 119.4(3)
C25 C24 C11 122.2(3)
C26 C25 C24 121.0(3)
C26 C25 H25 119.5
C24 C25 H25 119.5
C27 C26 C25 119.6(3)
C27 C26 H26 120.2
C25 C26 H26 120.2
C26 C27 C28 120.3(3)
C26 C27 H27 119.9
C28 C27 H27 119.9
C27 C28 C29 119.9(3)
C27 C28 H28 120.0
C29 C28 H28 120.0
C28 C29 C24 120.8(3)
C28 C29 H29 119.6
C24 C29 H29 119.6
C31 C30 C35 119.1(3)
C31 C30 C10 120.1(3)
C35 C30 C10 120.8(3)
C32 C31 C30 120.3(3)
C32 C31 H31 119.8
C30 C31 H31 119.8
C33 C32 C31 120.7(3)
C33 C32 H32 119.7
C31 C32 H32 119.7
C32 C33 C34 119.3(3)
C32 C33 H33 120.3
C34 C33 H33 120.3
C33 C34 C35 120.5(3)
C33 C34 H34 119.8
C35 C34 H34 119.8
C34 C35 C30 120.0(3)
C34 C35 H35 120.0
C30 C35 H35 120.0

loop_
_geom_bond_atom_site_label_1
_geom_bond_atom_site_label_2
_geom_bond_distance
Ru1 N12 2.123(2)
Ru1 N9 2.135(3)
Ru1 C21 2.144(3)
Ru1 C17 2.159(3)
Ru1 C16 2.175(3)
Ru1 C18 2.181(3)
Ru1 C20 2.215(3)
Ru1 C19 2.286(3)
Ru1 Cl1 2.4104(7)
C1 C2 1.506(5)
C1 H1A 0.9800
C1 H1B 0.9800
C1 H1C 0.9800
C2 C3 1.389(5)
C2 C7 1.393(5)
C3 C4 1.392(5)
C3 H3 0.9500
C4 C5 1.383(5)
C4 H4 0.9500
C5 C6 1.391(5)
C5 S8 1.781(3)
C6 C7 1.379(5)
C6 H6 0.9500
C7 H7 0.9500
S8 O8B 1.442(2)
S8 O8A 1.445(2)
S8 N9 1.599(3)
N9 C10 1.480(4)
C10 C30 1.511(4)
C10 C11 1.547(4)
C10 H10 1.0000
C11 N12 1.488(4)
C11 C24 1.510(4)
C11 H11 1.0000
N12 C13 1.485(4)
N12 H12 0.92(4)
C13 C14 1.533(5)
C13 H13A 0.9900
C13 H13B 0.9900
C14 C15 1.548(4)
C14 H14A 0.9900
C14 H14B 0.9900
C15 C16 1.504(4)
C15 H15A 0.9900
C15 H15B 0.9900
C16 C21 1.407(5)
C16 C17 1.436(5)
C17 C18 1.408(4)
C17 H17 0.9500
C18 C19 1.421(4)
C18 H18 0.9500
C19 O22 1.346(4)
C19 C20 1.408(4)
C20 C21 1.433(5)
C20 H20 0.9500
C21 H21 0.9500
O22 C23 1.439(4)
C23 H23A 0.9800
C23 H23B 0.9800
C23 H23C 0.9800
C24 C29 1.391(5)
C24 C25 1.392(5)
C25 C26 1.389(4)
C25 H25 0.9500
C26 C27 1.380(5)
C26 H26 0.9500
C27 C28 1.382(5)
C27 H27 0.9500
C28 C29 1.387(5)
C28 H28 0.9500
C29 H29 0.9500
C30 C31 1.388(4)
C30 C35 1.395(5)
C31 C32 1.384(5)
C31 H31 0.9500
C32 C33 1.378(6)
C32 H32 0.9500
C33 C34 1.386(5)
C33 H33 0.9500
C34 C35 1.387(5)
C34 H34 0.9500
C35 H35 0.9500
